data_4025597
loop_
_publ_author_name
'Stephen Hanessian'
'Thilo Focken'
'Xueling Mi'
'Rupal Oza'
'Bin Chen'
'Dougal Ritson'
'Renaud Beaudegnies'

_publ_section_title
;
 Total Synthesis of (+)-Ambruticin S: Probing the Pharmacophoric Subunit
;
_journal_name_full 'Journal of Organic Chemistry'
_journal_page_first 5601
_journal_page_last 5618
_journal_paper_doi 10.1021/jo100956v
_journal_volume 75
_journal_year 2010
_chemical_absolute_configuration rmad
_chemical_compound_source 'Synthesized by the authors. See text'
_chemical_formula_moiety 'C31 H44 O8'
_chemical_formula_sum 'C31 H44 O8'
_chemical_formula_weight 544.66
_chemical_melting_point 366.6(5)
_chemical_name_common 'Ambruticin triformate'
_chemical_name_systematic
; 
 ? 
;
_space_group_IT_number 4
_symmetry_cell_setting monoclinic
_symmetry_space_group_name_Hall 'P 2yb'
_symmetry_space_group_name_H-M 'P 1 21 1'
_atom_sites_solution_hydrogens geom
_atom_sites_solution_primary direct
_atom_sites_solution_secondary difmap
_audit_creation_method SHELXL-97
_cell_angle_alpha 90
_cell_angle_beta 110.908(3)
_cell_angle_gamma 90
_cell_formula_units_Z 2
_cell_length_a 15.5260(9)
_cell_length_b 5.2293(3)
_cell_length_c 20.0132(12)
_cell_measurement_reflns_used 20187
_cell_measurement_temperature 150
_cell_measurement_theta_max 67.96
_cell_measurement_theta_min 2.36
_cell_volume 1517.88(16)
_computing_cell_refinement 'SAINT V7.60A(Bruker AXS, 2008)'
_computing_data_collection 'APEX2  (Bruker AXS, 2009)'
_computing_data_reduction 'SAINT V7.60A(Bruker AXS, 2008)'
_computing_molecular_graphics 'SHELXTL v6.12 (Bruker AXS, 2001)'
_computing_publication_material 'UdMX (Maris, 2004)'
_computing_structure_refinement 'SHELXL97 (Sheldrick, 2008)'
_computing_structure_solution 'SHELXS97 (Sheldrick, 2008)'
_diffrn_ambient_temperature 150
_diffrn_detector_area_resol_mean 8.3
_diffrn_measured_fraction_theta_full 0.956
_diffrn_measured_fraction_theta_max 0.956
_diffrn_measurement_device_type 'Bruker Microstar'
_diffrn_measurement_method \w
_diffrn_radiation_monochromator 'Helios optics'
_diffrn_radiation_source 'Rotating Anode'
_diffrn_radiation_type CuK\a
_diffrn_radiation_wavelength 1.54178
_diffrn_reflns_av_R_equivalents 0.065
_diffrn_reflns_av_sigmaI/netI 0.0470
_diffrn_reflns_limit_h_max 18
_diffrn_reflns_limit_h_min -18
_diffrn_reflns_limit_k_max 6
_diffrn_reflns_limit_k_min -6
_diffrn_reflns_limit_l_max 24
_diffrn_reflns_limit_l_min -24
_diffrn_reflns_number 34060
_diffrn_reflns_theta_full 69.26
_diffrn_reflns_theta_max 69.26
_diffrn_reflns_theta_min 2.36
_exptl_absorpt_coefficient_mu 0.691
_exptl_absorpt_correction_T_max 0.9727
_exptl_absorpt_correction_T_min 0.3673
_exptl_absorpt_correction_type multi-scan
_exptl_absorpt_process_details 'Sadabs (Sheldrick, 1996)'
_exptl_crystal_colour colorless
_exptl_crystal_density_diffrn 1.192
_exptl_crystal_density_method 'not measured'
_exptl_crystal_description needle
_exptl_crystal_F_000 588
_exptl_crystal_size_max 0.13
_exptl_crystal_size_mid 0.05
_exptl_crystal_size_min 0.04
_refine_diff_density_max 0.160
_refine_diff_density_min -0.151
_refine_diff_density_rms 0.040
_refine_ls_abs_structure_details 'Flack H D (1983), 1829 Friedel Pairs'
_refine_ls_abs_structure_Flack 0.2(2)
_refine_ls_extinction_method none
_refine_ls_goodness_of_fit_ref 0.921
_refine_ls_hydrogen_treatment constr
_refine_ls_matrix_type full
_refine_ls_number_parameters 409
_refine_ls_number_reflns 5002
_refine_ls_number_restraints 44
_refine_ls_restrained_S_all 0.918
_refine_ls_R_factor_all 0.0635
_refine_ls_R_factor_gt 0.0485
_refine_ls_shift/su_max 0.000
_refine_ls_shift/su_mean 0.000
_refine_ls_structure_factor_coef Fsqd
_refine_ls_weighting_details 'calc w=1/[\s^2^(Fo^2^)+(0.0814P)^2^] where P=(Fo^2^+2Fc^2^)/3'
_refine_ls_weighting_scheme calc
_refine_ls_wR_factor_gt 0.1179
_refine_ls_wR_factor_ref 0.1239
_reflns_number_gt 3720
_reflns_number_total 5002
_reflns_threshold_expression I>2\s(I)
_cod_data_source_file jo100956v_si_002.cif
_cod_data_source_block bent53
_cod_depositor_comments
;
The following automatic conversions were performed:

'_chemical_melting_point' value '93-94 Celsius' was changed to
'366.6(5)' - it was converted from degrees Celsius(C) to Kelvins(K),
the average value was taken and precision was
estimated.

'_symmetry_cell_setting' value 'Monoclinic' changed to
'monoclinic' according to the built-in table from CIF Core dictionary
named 'cif_core.dic' version 2.4.1 from
2010-06-29.

'_geom_angle_publ_flag' value 'Y' changed to 'y'
according to the built-in table from CIF Core dictionary named
'cif_core.dic' version 2.4.1 from 2010-06-29 (78
times).

'_geom_bond_publ_flag' value 'Y' changed to 'y' according to
the built-in table from CIF Core dictionary named 'cif_core.dic'
version 2.4.1 from 2010-06-29 (59 times).

'_geom_torsion_publ_flag'
value 'Y' changed to 'y' according to the built-in table from CIF
Core dictionary named 'cif_core.dic' version 2.4.1 from 2010-06-29
(103 times).

Automatic conversion script
Id: cif_fix_values 1646 2011-03-28 12:23:43Z adriana 
;
_cod_original_cell_volume 1517.88(15)
_cod_database_code 4025597

loop_
_symmetry_equiv_pos_as_xyz
'x, y, z'
'-x, y+1/2, -z'

loop_
_atom_site_label
_atom_site_type_symbol
_atom_site_fract_x
_atom_site_fract_y
_atom_site_fract_z
_atom_site_U_iso_or_equiv
_atom_site_adp_type
_atom_site_occupancy
_atom_site_symmetry_multiplicity
_atom_site_calc_flag
_atom_site_refinement_flags
_atom_site_disorder_assembly
_atom_site_disorder_group
O8 O 0.30956(11) 0.5203(3) 0.50326(9) 0.0435(4) Uani 1 1 d . . .
O1A O 0.5868(3) -0.0126(11) -0.0177(2) 0.1550(18) Uani 0.960(3) 1 d PD A 1
O2A O 0.48254(18) -0.1960(8) -0.11394(17) 0.1074(11) Uani 0.960(3) 1 d PD A 1
O3A O 0.25960(15) -0.0290(5) -0.10772(11) 0.0592(6) Uani 0.960(3) 1 d PD A 1
O4A O 0.03133(14) -0.3906(5) -0.24604(12) 0.0576(6) Uani 0.960(3) 1 d PD A 1
O5A O 0.07120(17) -0.7106(5) -0.30460(14) 0.0700(7) Uani 0.960(3) 1 d PD A 1
O6A O 0.07234(14) -0.4294(4) -0.09623(11) 0.0560(6) Uani 0.960(3) 1 d PD A 1
O7A O -0.02583(18) -0.1332(6) -0.08256(15) 0.0786(8) Uani 0.960(3) 1 d PDU A 1
C1A C 0.4324(3) 0.0449(11) -0.1319(2) 0.0936(14) Uani 0.960(3) 1 d PD A 1
H1AA H 0.4673 0.1689 -0.1498 0.112 Uiso 0.960(3) 1 calc PR A 1
H1AB H 0.4244 0.1183 -0.0889 0.112 Uiso 0.960(3) 1 calc PR A 1
C2A C 0.3404(3) -0.0052(10) -0.18827(19) 0.0805(12) Uani 0.960(3) 1 d PD A 1
H2AA H 0.3496 -0.0897 -0.2295 0.097 Uiso 0.960(3) 1 calc PR A 1
H2AB H 0.3092 0.1602 -0.2051 0.097 Uiso 0.960(3) 1 calc PR A 1
C3A C 0.2786(2) -0.1710(8) -0.16272(16) 0.0615(8) Uani 0.960(3) 1 d PD A 1
H3AA H 0.3116 -0.3330 -0.1420 0.074 Uiso 0.960(3) 1 calc PR A 1
C4A C 0.1878(2) -0.2346(8) -0.22219(16) 0.0575(8) Uani 0.960(3) 1 d PD A 1
H4AA H 0.1574 -0.0746 -0.2452 0.069 Uiso 0.960(3) 1 calc PR A 1
H4AB H 0.2000 -0.3399 -0.2590 0.069 Uiso 0.960(3) 1 calc PR A 1
C5A C 0.12465(18) -0.3783(7) -0.19309(15) 0.0513(7) Uani 0.960(3) 1 d PD A 1
H5AA H 0.1487 -0.5558 -0.1801 0.062 Uiso 0.960(3) 1 calc PR A 1
C6A C 0.11633(19) -0.2493(6) -0.12827(15) 0.0505(7) Uani 0.960(3) 1 d PD A 1
H6AA H 0.0779 -0.0912 -0.1429 0.061 Uiso 0.960(3) 1 calc PR A 1
C7A C 0.2113(2) -0.1827(6) -0.07372(15) 0.0507(7) Uani 0.960(3) 1 d PD A 1
H7AA H 0.2465 -0.3450 -0.0573 0.061 Uiso 0.960(3) 1 calc PR A 1
C29A C 0.5565(3) -0.1899(16) -0.0562(3) 0.130(2) Uani 0.960(3) 1 d PD A 1
H29A H 0.5900 -0.3454 -0.0434 0.156 Uiso 0.960(3) 1 calc PR A 1
C30A C 0.0153(2) -0.5670(7) -0.29674(18) 0.0603(9) Uani 0.960(3) 1 d PD A 1
H30A H -0.0461 -0.5808 -0.3299 0.072 Uiso 0.960(3) 1 calc PR A 1
C31A C 0.0041(2) -0.3425(9) -0.07563(17) 0.0655(10) Uani 0.960(3) 1 d PDU A 1
H31A H -0.0227 -0.4624 -0.0532 0.079 Uiso 0.960(3) 1 calc PR A 1
O1B O 0.562(5) 0.43(2) -0.048(3) 0.1550(18) Uani 0.040(3) 1 d PD A 2
O2B O 0.473(3) 0.371(12) -0.163(2) 0.1074(11) Uani 0.040(3) 1 d PD A 2
O3B O 0.291(3) -0.017(11) -0.0974(19) 0.0592(6) Uani 0.040(3) 1 d PD A 2
O4B O 0.057(3) -0.374(10) -0.233(3) 0.0576(6) Uani 0.040(3) 1 d PD A 2
O5B O 0.048(5) -0.772(10) -0.278(3) 0.0700(7) Uani 0.040(3) 1 d PD A 2
O6B O 0.104(3) -0.414(10) -0.084(3) 0.0560(6) Uani 0.040(3) 1 d PD A 2
O7B O 0.016(5) -0.096(13) -0.070(4) 0.0786(8) Uani 0.040(3) 1 d PDU A 2
C1B C 0.448(3) 0.117(12) -0.144(5) 0.0936(14) Uani 0.040(3) 1 d PD A 2
H1BA H 0.4561 0.1104 -0.0928 0.112 Uiso 0.040(3) 1 calc PR A 2
H1BB H 0.4879 -0.0161 -0.1535 0.112 Uiso 0.040(3) 1 calc PR A 2
C2B C 0.350(4) 0.072(18) -0.189(2) 0.0805(12) Uani 0.040(3) 1 d PD A 2
H2BA H 0.3471 0.0165 -0.2373 0.097 Uiso 0.040(3) 1 calc PR A 2
H2BB H 0.3163 0.2355 -0.1949 0.097 Uiso 0.040(3) 1 calc PR A 2
C3B C 0.302(3) -0.126(12) -0.160(2) 0.0615(8) Uani 0.040(3) 1 d PD A 2
H3BA H 0.3409 -0.2827 -0.1462 0.074 Uiso 0.040(3) 1 calc PR A 2
C4B C 0.209(4) -0.197(16) -0.215(2) 0.0575(8) Uani 0.040(3) 1 d PD A 2
H4BA H 0.1745 -0.0383 -0.2360 0.069 Uiso 0.040(3) 1 calc PR A 2
H4BB H 0.2183 -0.2934 -0.2546 0.069 Uiso 0.040(3) 1 calc PR A 2
C5B C 0.152(3) -0.355(10) -0.184(2) 0.0513(7) Uani 0.040(3) 1 d PD A 2
H5BA H 0.1791 -0.5301 -0.1728 0.062 Uiso 0.040(3) 1 calc PR A 2
C6B C 0.148(2) -0.233(9) -0.116(2) 0.0505(7) Uani 0.040(3) 1 d PD A 2
H6BA H 0.1134 -0.0685 -0.1271 0.061 Uiso 0.040(3) 1 calc PR A 2
C7B C 0.248(3) -0.189(13) -0.0639(18) 0.0507(7) Uani 0.040(3) 1 d PD A 2
H7BA H 0.2837 -0.3490 -0.0445 0.061 Uiso 0.040(3) 1 calc PR A 2
C29B C 0.519(6) 0.509(13) -0.106(3) 0.130(2) Uani 0.040(3) 1 d PD A 2
H29B H 0.5169 0.6896 -0.1126 0.156 Uiso 0.040(3) 1 calc PR A 2
C30B C 0.040(5) -0.544(11) -0.286(3) 0.0603(9) Uani 0.040(3) 1 d PD A 2
H30B H 0.0205 -0.4798 -0.3333 0.072 Uiso 0.040(3) 1 calc PR A 2
C31B C 0.040(5) -0.314(14) -0.060(5) 0.0655(10) Uani 0.040(3) 1 d PDU A 2
H31B H 0.0134 -0.4210 -0.0344 0.079 Uiso 0.040(3) 1 calc PR A 2
C8 C 0.20598(19) -0.0451(6) -0.00953(15) 0.0547(7) Uani 1 1 d . . .
H8 H 0.1785 0.1197 -0.0158 0.066 Uiso 1 1 calc R A 1
C9 C 0.23794(18) -0.1439(6) 0.05507(15) 0.0533(7) Uani 1 1 d . A .
H9 H 0.2689 -0.3032 0.0595 0.064 Uiso 1 1 calc R . .
C10 C 0.23180(18) -0.0387(6) 0.12140(14) 0.0521(7) Uani 1 1 d . . .
H10 H 0.1976 0.1262 0.1169 0.063 Uiso 1 1 calc R A .
C11 C 0.22615(19) -0.2198(6) 0.17718(15) 0.0560(7) Uani 1 1 d . A .
H11 H 0.2286 -0.4042 0.1647 0.067 Uiso 1 1 calc R . .
C12 C 0.31478(19) -0.0772(5) 0.19045(15) 0.0536(7) Uani 1 1 d . A .
H12 H 0.3652 -0.1833 0.1846 0.064 Uiso 1 1 calc R . .
C13 C 0.34694(18) 0.1197(5) 0.24672(13) 0.0485(6) Uani 1 1 d . . .
H13 H 0.3020 0.1989 0.2619 0.058 Uiso 1 1 calc R A .
C14 C 0.43350(18) 0.1944(5) 0.27758(14) 0.0459(6) Uani 1 1 d . A .
H14 H 0.4763 0.1317 0.2574 0.055 Uiso 1 1 calc R . .
C15 C 0.47136(17) 0.3687(5) 0.34139(13) 0.0444(6) Uani 1 1 d . . .
H15 H 0.5123 0.2627 0.3819 0.053 Uiso 1 1 calc R A .
C16 C 0.39676(16) 0.4759(5) 0.36464(13) 0.0406(6) Uani 1 1 d . A .
H16 H 0.3674 0.6280 0.3416 0.049 Uiso 1 1 calc R . .
C17 C 0.36776(15) 0.3785(5) 0.41433(13) 0.0401(6) Uani 1 1 d . . .
C18 C 0.28760(16) 0.5003(5) 0.42725(13) 0.0409(6) Uani 1 1 d . A .
H18 H 0.2785 0.6762 0.4063 0.049 Uiso 1 1 calc R . .
C19 C 0.19739(16) 0.3519(5) 0.39542(14) 0.0436(6) Uani 1 1 d . . .
H19A H 0.1772 0.3511 0.3426 0.052 Uiso 1 1 calc R A .
H19B H 0.2065 0.1726 0.4124 0.052 Uiso 1 1 calc R . .
C20 C 0.12509(16) 0.4780(5) 0.41829(14) 0.0450(6) Uani 1 1 d . A .
H20 H 0.0619 0.4443 0.3919 0.054 Uiso 1 1 calc R . .
C21 C 0.14672(16) 0.6345(5) 0.47406(14) 0.0446(6) Uani 1 1 d . . .
C22 C 0.24625(16) 0.6743(5) 0.52210(13) 0.0432(6) Uani 1 1 d . A .
H22 H 0.2623 0.8577 0.5184 0.052 Uiso 1 1 calc R . .
C23 C 0.26304(18) 0.6167(6) 0.60031(14) 0.0486(6) Uani 1 1 d . . .
H23A H 0.3298 0.6330 0.6282 0.058 Uiso 1 1 calc R A .
H23B H 0.2305 0.7461 0.6186 0.058 Uiso 1 1 calc R . .
C24 C 0.23118(19) 0.3521(5) 0.61275(15) 0.0509(7) Uani 1 1 d . A .
H24A H 0.2586 0.2234 0.5908 0.076 Uiso 1 1 calc R . .
H24B H 0.1638 0.3425 0.5912 0.076 Uiso 1 1 calc R . .
H24C H 0.2506 0.3199 0.6643 0.076 Uiso 1 1 calc RD . .
C25 C 0.07638(18) 0.7872(5) 0.49209(16) 0.0552(7) Uani 1 1 d . A .
H25A H 0.0154 0.7595 0.4554 0.083 Uiso 1 1 calc R . .
H25B H 0.0922 0.9692 0.4940 0.083 Uiso 1 1 calc R . .
H25C H 0.0755 0.7328 0.5387 0.083 Uiso 1 1 calc R . .
C26 C 0.40917(17) 0.1446(5) 0.45727(15) 0.0478(6) Uani 1 1 d . A .
H26A H 0.4729 0.1808 0.4882 0.072 Uiso 1 1 calc R . .
H26B H 0.4085 0.0035 0.4249 0.072 Uiso 1 1 calc R . .
H26C H 0.3731 0.0966 0.4868 0.072 Uiso 1 1 calc R . .
C27 C 0.53098(18) 0.5783(6) 0.32761(16) 0.0532(7) Uani 1 1 d D A .
H27A H 0.5599 0.6777 0.3715 0.080 Uiso 1 1 calc R . .
H27B H 0.4925 0.6912 0.2896 0.080 Uiso 1 1 calc R . .
H27C H 0.5789 0.5009 0.3129 0.080 Uiso 1 1 calc R . .
C28 C 0.1639(2) -0.1649(7) 0.21901(16) 0.0649(8) Uani 1 1 d . . .
H28A H 0.1042 -0.2486 0.1957 0.097 Uiso 1 1 calc R A .
H28B H 0.1548 0.0201 0.2206 0.097 Uiso 1 1 calc R . .
H28C H 0.1925 -0.2308 0.2678 0.097 Uiso 1 1 calc R . .

loop_
_atom_site_aniso_label
_atom_site_aniso_U_11
_atom_site_aniso_U_22
_atom_site_aniso_U_33
_atom_site_aniso_U_23
_atom_site_aniso_U_13
_atom_site_aniso_U_12
O8 0.0415(9) 0.0415(10) 0.0510(10) -0.0053(8) 0.0210(7) -0.0003(7)
O1A 0.089(2) 0.188(4) 0.154(4) 0.005(3) 0.001(2) -0.048(3)
O2A 0.0540(16) 0.165(3) 0.104(2) -0.009(2) 0.0285(15) -0.0027(17)
O3A 0.0549(13) 0.0714(14) 0.0564(12) -0.0047(11) 0.0263(10) -0.0101(12)
O4A 0.0494(13) 0.0654(13) 0.0540(13) -0.0105(11) 0.0135(10) 0.0037(11)
O5A 0.0645(15) 0.0713(16) 0.0717(16) -0.0143(13) 0.0211(11) 0.0070(12)
O6A 0.0495(13) 0.0644(14) 0.0590(13) -0.0007(10) 0.0252(11) -0.0027(11)
O7A 0.0628(16) 0.097(2) 0.0878(18) -0.0021(15) 0.0409(15) 0.0113(16)
C1A 0.069(2) 0.136(4) 0.087(3) 0.003(3) 0.042(2) -0.025(3)
C2A 0.073(2) 0.108(4) 0.071(2) -0.002(2) 0.0380(18) -0.021(2)
C3A 0.0536(18) 0.078(2) 0.0616(18) -0.0014(17) 0.0311(15) -0.0024(16)
C4A 0.0568(19) 0.069(2) 0.0507(16) -0.0013(15) 0.0248(14) -0.0007(15)
C5A 0.0411(17) 0.0616(19) 0.0483(16) -0.0023(14) 0.0125(14) 0.0058(14)
C6A 0.0455(16) 0.0576(18) 0.0524(16) 0.0015(14) 0.0225(14) 0.0040(13)
C7A 0.0477(17) 0.0580(18) 0.0497(16) 0.0014(14) 0.0212(13) 0.0010(15)
C29A 0.061(3) 0.173(6) 0.146(5) 0.005(5) 0.023(3) -0.014(3)
C30A 0.054(2) 0.063(2) 0.061(2) -0.0045(17) 0.0166(15) 0.0006(16)
C31A 0.0450(19) 0.096(3) 0.058(2) -0.001(2) 0.0214(17) -0.0095(18)
O1B 0.089(2) 0.188(4) 0.154(4) 0.005(3) 0.001(2) -0.048(3)
O2B 0.0540(16) 0.165(3) 0.104(2) -0.009(2) 0.0285(15) -0.0027(17)
O3B 0.0549(13) 0.0714(14) 0.0564(12) -0.0047(11) 0.0263(10) -0.0101(12)
O4B 0.0494(13) 0.0654(13) 0.0540(13) -0.0105(11) 0.0135(10) 0.0037(11)
O5B 0.0645(15) 0.0713(16) 0.0717(16) -0.0143(13) 0.0211(11) 0.0070(12)
O6B 0.0495(13) 0.0644(14) 0.0590(13) -0.0007(10) 0.0252(11) -0.0027(11)
O7B 0.0628(16) 0.097(2) 0.0878(18) -0.0021(15) 0.0409(15) 0.0113(16)
C1B 0.069(2) 0.136(4) 0.087(3) 0.003(3) 0.042(2) -0.025(3)
C2B 0.073(2) 0.108(4) 0.071(2) -0.002(2) 0.0380(18) -0.021(2)
C3B 0.0536(18) 0.078(2) 0.0616(18) -0.0014(17) 0.0311(15) -0.0024(16)
C4B 0.0568(19) 0.069(2) 0.0507(16) -0.0013(15) 0.0248(14) -0.0007(15)
C5B 0.0411(17) 0.0616(19) 0.0483(16) -0.0023(14) 0.0125(14) 0.0058(14)
C6B 0.0455(16) 0.0576(18) 0.0524(16) 0.0015(14) 0.0225(14) 0.0040(13)
C7B 0.0477(17) 0.0580(18) 0.0497(16) 0.0014(14) 0.0212(13) 0.0010(15)
C29B 0.061(3) 0.173(6) 0.146(5) 0.005(5) 0.023(3) -0.014(3)
C30B 0.054(2) 0.063(2) 0.061(2) -0.0045(17) 0.0166(15) 0.0006(16)
C31B 0.0450(19) 0.096(3) 0.058(2) -0.001(2) 0.0214(17) -0.0095(18)
C8 0.0520(15) 0.0543(17) 0.0586(17) -0.0069(14) 0.0206(13) 0.0000(13)
C9 0.0516(15) 0.0550(17) 0.0538(16) -0.0056(14) 0.0192(12) -0.0004(13)
C10 0.0513(15) 0.0496(16) 0.0561(16) -0.0062(14) 0.0200(13) 0.0014(12)
C11 0.0620(17) 0.0496(17) 0.0535(15) -0.0040(14) 0.0172(13) -0.0019(13)
C12 0.0509(15) 0.0502(17) 0.0588(16) -0.0062(13) 0.0186(12) 0.0084(12)
C13 0.0530(16) 0.0449(15) 0.0488(15) -0.0009(13) 0.0195(12) 0.0113(12)
C14 0.0493(16) 0.0395(15) 0.0544(15) 0.0022(12) 0.0252(12) 0.0071(11)
C15 0.0436(13) 0.0410(14) 0.0512(14) 0.0026(12) 0.0202(11) 0.0040(11)
C16 0.0422(13) 0.0319(13) 0.0492(14) 0.0007(11) 0.0180(11) 0.0010(10)
C17 0.0381(12) 0.0330(13) 0.0493(14) -0.0038(11) 0.0158(10) -0.0055(10)
C18 0.0435(13) 0.0321(13) 0.0484(14) -0.0024(11) 0.0181(11) -0.0018(10)
C19 0.0445(13) 0.0354(14) 0.0510(14) -0.0015(12) 0.0171(11) -0.0009(11)
C20 0.0360(13) 0.0385(14) 0.0605(16) 0.0063(14) 0.0173(11) -0.0032(10)
C21 0.0450(13) 0.0331(14) 0.0609(16) 0.0050(13) 0.0253(12) -0.0003(11)
C22 0.0478(14) 0.0315(14) 0.0570(16) -0.0024(11) 0.0271(12) -0.0033(10)
C23 0.0507(14) 0.0452(16) 0.0557(15) -0.0076(13) 0.0262(12) -0.0008(12)
C24 0.0560(15) 0.0435(16) 0.0582(16) 0.0034(13) 0.0264(13) 0.0026(12)
C25 0.0519(15) 0.0429(16) 0.079(2) 0.0029(14) 0.0339(14) 0.0032(12)
C26 0.0488(14) 0.0368(14) 0.0628(16) 0.0015(13) 0.0262(12) -0.0005(11)
C27 0.0511(15) 0.0467(17) 0.0695(18) 0.0006(14) 0.0308(13) 0.0015(12)
C28 0.0652(18) 0.071(2) 0.0628(18) -0.0002(17) 0.0275(14) -0.0074(16)

loop_
_atom_type_symbol
_atom_type_description
_atom_type_scat_dispersion_real
_atom_type_scat_dispersion_imag
_atom_type_scat_source
C C 0.0181 0.0091 'International Tables Vol C Tables 4.2.6.8 and 6.1.1.4'
H H 0.0000 0.0000 'International Tables Vol C Tables 4.2.6.8 and 6.1.1.4'
O O 0.0492 0.0322 'International Tables Vol C Tables 4.2.6.8 and 6.1.1.4'

loop_
_geom_angle_atom_site_label_1
_geom_angle_atom_site_label_2
_geom_angle_atom_site_label_3
_geom_angle_site_symmetry_1
_geom_angle_site_symmetry_2
_geom_angle_site_symmetry_3
_geom_angle
_geom_angle_publ_flag
C22 O8 C18 . . . 113.33(17) y
C29A O2A C1A . . . 114.9(5) y
C7A O3A C3A . . . 111.0(2) y
C30A O4A C5A . . . 116.9(2) y
C31A O6A C6A . . . 117.7(3) y
O2A C1A C2A . . . 108.5(4) y
O2A C1A H1AA . . . 110 ?
C2A C1A H1AA . . . 110 ?
O2A C1A H1AB . . . 110 ?
C2A C1A H1AB . . . 110 ?
H1AA C1A H1AB . . . 108.4 ?
C1A C2A C3A . . . 113.4(3) y
C1A C2A H2AA . . . 108.9 ?
C3A C2A H2AA . . . 108.9 ?
C1A C2A H2AB . . . 108.9 ?
C3A C2A H2AB . . . 108.9 ?
H2AA C2A H2AB . . . 107.7 ?
O3A C3A C2A . . . 106.8(3) y
O3A C3A C4A . . . 108.9(2) y
C2A C3A C4A . . . 112.5(3) y
O3A C3A H3AA . . . 109.5 ?
C2A C3A H3AA . . . 109.5 ?
C4A C3A H3AA . . . 109.5 ?
C5A C4A C3A . . . 110.8(2) y
C5A C4A H4AA . . . 109.5 ?
C3A C4A H4AA . . . 109.5 ?
C5A C4A H4AB . . . 109.5 ?
C3A C4A H4AB . . . 109.5 ?
H4AA C4A H4AB . . . 108.1 ?
O4A C5A C4A . . . 110.8(2) y
O4A C5A C6A . . . 106.1(2) y
C4A C5A C6A . . . 112.1(3) y
O4A C5A H5AA . . . 109.2 ?
C4A C5A H5AA . . . 109.2 ?
C6A C5A H5AA . . . 109.2 ?
O6A C6A C5A . . . 106.9(2) y
O6A C6A C7A . . . 108.7(2) y
C5A C6A C7A . . . 111.1(2) y
O6A C6A H6AA . . . 110.1 ?
C5A C6A H6AA . . . 110.1 ?
C7A C6A H6AA . . . 110.1 ?
O3A C7A C8 . . . 109.7(2) y
O3A C7A C6A . . . 109.0(2) y
C8 C7A C6A . . . 112.8(2) y
O3A C7A H7AA . . . 108.4 ?
C8 C7A H7AA . . . 108.4 ?
C6A C7A H7AA . . . 108.4 ?
O1A C29A O2A . . . 127.7(7) y
O1A C29A H29A . . . 116.2 ?
O2A C29A H29A . . . 116.2 ?
O5A C30A O4A . . . 126.0(3) y
O5A C30A H30A . . . 117 ?
O4A C30A H30A . . . 117 ?
O7A C31A O6A . . . 126.8(4) y
O7A C31A H31A . . . 116.6 ?
O6A C31A H31A . . . 116.6 ?
C29B O2B C1B . . . 113(2) y
C7B O3B C3B . . . 112.2(18) y
C30B O4B C5B . . . 116(2) y
C31B O6B C6B . . . 115(2) y
O2B C1B C2B . . . 107(2) y
O2B C1B H1BA . . . 110.3 ?
C2B C1B H1BA . . . 110.3 ?
O2B C1B H1BB . . . 110.3 ?
C2B C1B H1BB . . . 110.3 ?
H1BA C1B H1BB . . . 108.5 ?
C1B C2B C3B . . . 115(2) y
C1B C2B H2BA . . . 108.6 ?
C3B C2B H2BA . . . 108.6 ?
C1B C2B H2BB . . . 108.6 ?
C3B C2B H2BB . . . 108.6 ?
H2BA C2B H2BB . . . 107.6 ?
O3B C3B C2B . . . 107(2) y
O3B C3B C4B . . . 111(17) y
C2B C3B C4B . . . 111.1(19) y
O3B C3B H3BA . . . 109.2 ?
C2B C3B H3BA . . . 109.2 ?
C4B C3B H3BA . . . 109.2 ?
C5B C4B C3B . . . 112.1(17) y
C5B C4B H4BA . . . 109.2 ?
C3B C4B H4BA . . . 109.2 ?
C5B C4B H4BB . . . 109.2 ?
C3B C4B H4BB . . . 109.2 ?
H4BA C4B H4BB . . . 107.9 ?
O4B C5B C4B . . . 111(2) y
O4B C5B C6B . . . 106.2(19) y
C4B C5B C6B . . . 110.9(17) y
O4B C5B H5BA . . . 109.5 ?
C4B C5B H5BA . . . 109.5 ?
C6B C5B H5BA . . . 109.5 ?
O6B C6B C5B . . . 107(19) y
O6B C6B C7B . . . 108.4(19) y
C5B C6B C7B . . . 108.7(16) y
O6B C6B H6BA . . . 110.9 ?
C5B C6B H6BA . . . 110.9 ?
C7B C6B H6BA . . . 110.9 ?
O3B C7B C6B . . . 107.6(18) y
O3B C7B C8 . . . 113(4) y
C6B C7B C8 . . . 89(3) y
O3B C7B H7BA . . . 114.9 ?
C6B C7B H7BA . . . 114.9 ?
C8 C7B H7BA . . . 114.9 ?
O1B C29B O2B . . . 126(3) y
O1B C29B H29B . . . 117.1 ?
O2B C29B H29B . . . 116.0 ?
O5B C30B O4B . . . 125(3) y
O5B C30B H30B . . . 117.4 ?
O4B C30B H30B . . . 117.4 ?
O7B C31B O6B . . . 123(3) y
O7B C31B H31B . . . 118.7 ?
O6B C31B H31B . . . 118.7 ?
C9 C8 C7A . . . 122.5(3) y
C9 C8 C7B . . . 111.9(18) y
C9 C8 H8 . . . 118.8 ?
C7A C8 H8 . . . 118.8 ?
C7B C8 H8 . . . 126.6 ?
C8 C9 C10 . . . 128.1(3) y
C8 C9 H9 . . . 115.9 ?
C10 C9 H9 . . . 115.9 ?
C9 C10 C11 . . . 118.6(3) y
C9 C10 C12 . . . 117.5(2) y
C11 C10 C12 . . . 59.68(19) y
C9 C10 H10 . . . 116.4 ?
C11 C10 H10 . . . 116.4 ?
C12 C10 H10 . . . 116.4 ?
C10 C11 C12 . . . 61.47(19) y
C10 C11 C28 . . . 120.9(3) y
C12 C11 C28 . . . 122.2(3) y
C10 C11 H11 . . . 114.1 ?
C12 C11 H11 . . . 114.1 ?
C28 C11 H11 . . . 114.1 ?
C13 C12 C11 . . . 121.3(2) y
C13 C12 C10 . . . 123.0(2) y
C11 C12 C10 . . . 58.85(18) y
C13 C12 H12 . . . 114.2 ?
C11 C12 H12 . . . 114.2 ?
C10 C12 H12 . . . 114.2 ?
C14 C13 C12 . . . 125.0(2) y
C14 C13 H13 . . . 117.5 ?
C12 C13 H13 . . . 117.5 ?
C13 C14 C15 . . . 126.8(2) y
C13 C14 H14 . . . 116.6 ?
C15 C14 H14 . . . 116.6 ?
C16 C15 C14 . . . 112.2(2) y
C16 C15 C27 . . . 111.9(2) y
C14 C15 C27 . . . 111.1(2) y
C16 C15 H15 . . . 107.1 ?
C14 C15 H15 . . . 107.1 ?
C27 C15 H15 . . . 107.1 ?
C17 C16 C15 . . . 126.3(2) y
C17 C16 H16 . . . 116.8 ?
C15 C16 H16 . . . 116.8 ?
C16 C17 C18 . . . 119.3(2) y
C16 C17 C26 . . . 123.4(2) y
C18 C17 C26 . . . 117.3(2) y
O8 C18 C17 . . . 108.35(18) y
O8 C18 C19 . . . 108.29(19) y
C17 C18 C19 . . . 114.0(2) y
O8 C18 H18 . . . 108.7 ?
C17 C18 H18 . . . 108.7 ?
C19 C18 H18 . . . 108.7 ?
C20 C19 C18 . . . 108.8(2) y
C20 C19 H19A . . . 109.9 ?
C18 C19 H19A . . . 109.9 ?
C20 C19 H19B . . . 109.9 ?
C18 C19 H19B . . . 109.9 ?
H19A C19 H19B . . . 108.3 ?
C21 C20 C19 . . . 122.2(2) y
C21 C20 H20 . . . 118.9 ?
C19 C20 H20 . . . 118.9 ?
C20 C21 C25 . . . 123.0(2) y
C20 C21 C22 . . . 120.9(2) y
C25 C21 C22 . . . 116.1(2) y
O8 C22 C21 . . . 113.5(2) y
O8 C22 C23 . . . 106.23(19) y
C21 C22 C23 . . . 112.8(2) y
O8 C22 H22 . . . 108 ?
C21 C22 H22 . . . 108 ?
C23 C22 H22 . . . 108 ?
C24 C23 C22 . . . 113.7(2) y
C24 C23 H23A . . . 108.8 ?
C22 C23 H23A . . . 108.8 ?
C24 C23 H23B . . . 108.8 ?
C22 C23 H23B . . . 108.8 ?
H23A C23 H23B . . . 107.7 ?
C23 C24 H24A . . . 109.5 ?
C23 C24 H24B . . . 109.5 ?
H24A C24 H24B . . . 109.5 ?
C23 C24 H24C . . . 109.5 ?
H24A C24 H24C . . . 109.5 ?
H24B C24 H24C . . . 109.5 ?
C21 C25 H25A . . . 109.5 ?
C21 C25 H25B . . . 109.5 ?
H25A C25 H25B . . . 109.5 ?
C21 C25 H25C . . . 109.5 ?
H25A C25 H25C . . . 109.5 ?
H25B C25 H25C . . . 109.5 ?
C17 C26 H26A . . . 109.5 ?
C17 C26 H26B . . . 109.5 ?
H26A C26 H26B . . . 109.5 ?
C17 C26 H26C . . . 109.5 ?
H26A C26 H26C . . . 109.5 ?
H26B C26 H26C . . . 109.5 ?
C15 C27 H27A . . . 109.5 ?
C15 C27 H27B . . . 109.5 ?
H27A C27 H27B . . . 109.5 ?
C15 C27 H27C . . . 109.5 ?
H27A C27 H27C . . . 109.5 ?
H27B C27 H27C . . . 109.5 ?
C11 C28 H28A . . . 109.5 ?
C11 C28 H28B . . . 109.5 ?
H28A C28 H28B . . . 109.5 ?
C11 C28 H28C . . . 109.5 ?
H28A C28 H28C . . . 109.5 ?
H28B C28 H28C . . . 109.5 ?

loop_
_geom_bond_atom_site_label_1
_geom_bond_atom_site_label_2
_geom_bond_site_symmetry_1
_geom_bond_site_symmetry_2
_geom_bond_distance
_geom_bond_publ_flag
O8 C22 . . 1.422(3) y
O8 C18 . . 1.439(3) y
O1a C29a . . 1.190(8) y
O2a C29a . . 1.307(6) y
O2a C1a . . 1.457(7) y
O3a C7a . . 1.427(3) y
O3a C3a . . 1.443(4) y
O4a C30a . . 1.327(4) y
O4a C5a . . 1.460(3) y
O5a C30a . . 1.200(4) y
O6a C31a . . 1.345(4) y
O6a C6a . . 1.441(3) y
O7a C31a . . 1.178(5) y
C1a C2a . . 1.493(5) y
C1a H1aa . . 0.99 ?
C1a H1ab . . 0.99 ?
C2a C3a . . 1.511(5) y
C2a H2aa . . 0.99 ?
C2a H2ab . . 0.99 ?
C3a C4a . . 1.522(4) y
C3a H3aa . . 1 ?
C4a C5a . . 1.507(4) y
C4a H4aa . . 0.99 ?
C4a H4ab . . 0.99 ?
C5a C6a . . 1.508(4) y
C5a H5aa . . 1 ?
C6a C7a . . 1.529(4) y
C6a H6aa . . 1 ?
C7a C8 . . 1.500(4) y
C7a H7aa . . 1 ?
C29a H29a . . 0.95 ?
C30a H30a . . 0.95 ?
C31a H31a . . 0.95 ?
O1b C29b . . 1.20(2) y
O2b C29b . . 1.31(2) y
O2b C1b . . 1.47(2) y
O3b C7b . . 1.426(19) y
O3b C3b . . 1.437(19) y
O4b C30b . . 1.33(2) y
O4b C5b . . 1.459(19) y
O5b C30b . . 1.20(2) y
O6b C31b . . 1.364(19) y
O6b C6b . . 1.442(19) y
O7b C31b . . 1.19(2) y
C1b C2b . . 1.49(2) y
C1b H1ba . . 0.99 ?
C1b H1bb . . 0.99 ?
C2b C3b . . 1.51(2) y
C2b H2ba . . 0.99 ?
C2b H2bb . . 0.99 ?
C3b C4b . . 1.519(19) y
C3b H3ba . . 1 ?
C4b C5b . . 1.502(19) y
C4b H4ba . . 0.99 ?
C4b H4bb . . 0.99 ?
C5b C6b . . 1.516(19) y
C5b H5ba . . 1 ?
C6b C7b . . 1.54(2) y
C6b H6ba . . 1 ?
C7b C8 . . 1.64(5) y
C7b H7ba . . 1 ?
C29b H29b . . 0.95 ?
C30b H30b . . 0.95 ?
C31b H31b . . 0.95 ?
C8 C9 . . 1.314(4) y
C8 H8 . . 0.95 ?
C9 C10 . . 1.471(4) y
C9 H9 . . 0.95 ?
C10 C11 . . 1.490(4) y
C10 C12 . . 1.530(4) y
C10 H10 . . 1 ?
C11 C12 . . 1.503(4) y
C11 C28 . . 1.515(4) y
C11 H11 . . 1 ?
C12 C13 . . 1.476(4) y
C12 H12 . . 1 ?
C13 C14 . . 1.322(4) y
C13 H13 . . 0.95 ?
C14 C15 . . 1.507(4) y
C14 H14 . . 0.95 ?
C15 C16 . . 1.502(3) y
C15 C27 . . 1.522(4) y
C15 H15 . . 1 ?
C16 C17 . . 1.331(3) y
C16 H16 . . 0.95 ?
C17 C18 . . 1.501(3) y
C17 C26 . . 1.501(4) y
C18 C19 . . 1.527(3) y
C18 H18 . . 1 ?
C19 C20 . . 1.507(4) y
C19 H19a . . 0.99 ?
C19 H19b . . 0.99 ?
C20 C21 . . 1.327(4) y
C20 H20 . . 0.95 ?
C21 C25 . . 1.497(4) y
C21 C22 . . 1.515(4) y
C22 C23 . . 1.522(4) y
C22 H22 . . 1 ?
C23 C24 . . 1.520(4) y
C23 H23a . . 0.99 ?
C23 H23b . . 0.99 ?
C24 H24a . . 0.98 ?
C24 H24b . . 0.98 ?
C24 H24c . . 0.98 ?
C25 H25a . . 0.98 ?
C25 H25b . . 0.98 ?
C25 H25c . . 0.98 ?
C26 H26a . . 0.98 ?
C26 H26b . . 0.98 ?
C26 H26c . . 0.98 ?
C27 H27a . . 0.98 ?
C27 H27b . . 0.98 ?
C27 H27c . . 0.98 ?
C28 H28a . . 0.98 ?
C28 H28b . . 0.98 ?
C28 H28c . . 0.98 ?

loop_
_geom_torsion_atom_site_label_1
_geom_torsion_atom_site_label_2
_geom_torsion_atom_site_label_3
_geom_torsion_atom_site_label_4
_geom_torsion_site_symmetry_1
_geom_torsion_site_symmetry_2
_geom_torsion_site_symmetry_3
_geom_torsion_site_symmetry_4
_geom_torsion
_geom_torsion_publ_flag
C29A O2A C1A C2A . . . . -167.5(4) y
O2A C1A C2A C3A . . . . 65.7(4) y
C7A O3A C3A C2A . . . . -172.5(2) y
C7A O3A C3A C4A . . . . 65.6(3) y
C1A C2A C3A O3A . . . . 64.3(4) y
C1A C2A C3A C4A . . . . -176.1(4) y
O3A C3A C4A C5A . . . . -56.2(4) y
C2A C3A C4A C5A . . . . -174.5(3) y
C30A O4A C5A C4A . . . . 80.4(4) y
C30A O4A C5A C6A . . . . -157.7(3) y
C3A C4A C5A O4A . . . . 167.6(3) y
C3A C4A C5A C6A . . . . 49.3(4) y
C31A O6A C6A C5A . . . . -134.9(2) y
C31A O6A C6A C7A . . . . 105.1(3) y
O4A C5A C6A O6A . . . . 71.5(3) y
C4A C5A C6A O6A . . . . -167.4(2) y
O4A C5A C6A C7A . . . . -170.1(2) y
C4A C5A C6A C7A . . . . -49.0(3) y
C3A O3A C7A C8 . . . . 171.0(2) y
C3A O3A C7A C6A . . . . -65.1(3) y
O6A C6A C7A O3A . . . . 173.1(2) y
C5A C6A C7A O3A . . . . 55.8(3) y
O6A C6A C7A C8 . . . . -64.8(3) y
C5A C6A C7A C8 . . . . 177.9(3) y
C1A O2A C29A O1A . . . . -0.3(8) y
C5A O4A C30A O5A . . . . -3.0(5) y
C6A O6A C31A O7A . . . . 2.0(5) y
C29B O2B C1B C2B . . . . 134(9) y
O2B C1B C2B C3B . . . . -158(5) y
C7B O3B C3B C2B . . . . -179(3) y
C7B O3B C3B C4B . . . . 60(4) y
C1B C2B C3B O3B . . . . 69(7) y
C1B C2B C3B C4B . . . . -169(7) y
O3B C3B C4B C5B . . . . -51(4) y
C2B C3B C4B C5B . . . . -170(4) y
C30B O4B C5B C4B . . . . 80(5) y
C30B O4B C5B C6B . . . . -159(4) y
C3B C4B C5B O4B . . . . 168(4) y
C3B C4B C5B C6B . . . . 50(5) y
C31B O6B C6B C5B . . . . -136(6) y
C31B O6B C6B C7B . . . . 107(6) y
O4B C5B C6B O6B . . . . 67(3) y
C4B C5B C6B O6B . . . . -172(3) y
O4B C5B C6B C7B . . . . -176(3) y
C4B C5B C6B C7B . . . . -55(4) y
C3B O3B C7B C6B . . . . -65(3) y
C3B O3B C7B C8 . . . . -162(3) y
O6B C6B C7B O3B . . . . 178(3) y
C5B C6B C7B O3B . . . . 62(3) y
O6B C6B C7B C8 . . . . -69(3) y
C5B C6B C7B C8 . . . . 175(3) y
C1B O2B C29B O1B . . . . 23(13) y
C5B O4B C30B O5B . . . . 65(10) y
C6B O6B C31B O7B . . . . 6(12) y
O3A C7A C8 C9 . . . . -122.9(3) y
C6A C7A C8 C9 . . . . 115.5(3) y
O3A C7A C8 C7B . . . . -63(6) y
C6A C7A C8 C7B . . . . 176(6) y
O3B C7B C8 C9 . . . . -125(2) y
C6B C7B C8 C9 . . . . 126.5(16) y
O3B C7B C8 C7A . . . . 107(7) y
C6B C7B C8 C7A . . . . -2(5) y
C7A C8 C9 C10 . . . . -175.5(3) y
C7B C8 C9 C10 . . . . 166.8(16) y
C8 C9 C10 C11 . . . . 148.5(3) y
C8 C9 C10 C12 . . . . -142.9(3) y
C9 C10 C11 C12 . . . . 106.8(3) y
C9 C10 C11 C28 . . . . -140.7(3) y
C12 C10 C11 C28 . . . . 112.4(3) y
C10 C11 C12 C13 . . . . 112.1(3) y
C28 C11 C12 C13 . . . . 1.7(4) y
C28 C11 C12 C10 . . . . -110.4(3) y
C9 C10 C12 C13 . . . . 141.9(3) y
C11 C10 C12 C13 . . . . -109.4(3) y
C9 C10 C12 C11 . . . . -108.7(3) y
C11 C12 C13 C14 . . . . 157.2(3) y
C10 C12 C13 C14 . . . . -131.9(3) y
C12 C13 C14 C15 . . . . -171.5(3) y
C13 C14 C15 C16 . . . . -5.3(4) y
C13 C14 C15 C27 . . . . -131.5(3) y
C14 C15 C16 C17 . . . . 93.4(3) y
C27 C15 C16 C17 . . . . -140.9(3) y
C15 C16 C17 C18 . . . . -175.7(2) y
C15 C16 C17 C26 . . . . 2.2(4) y
C22 O8 C18 C17 . . . . 169.14(19) y
C22 O8 C18 C19 . . . . -66.8(2) y
C16 C17 C18 O8 . . . . -135.7(2) y
C26 C17 C18 O8 . . . . 46.3(3) y
C16 C17 C18 C19 . . . . 103.7(3) y
C26 C17 C18 C19 . . . . -74.3(3) y
O8 C18 C19 C20 . . . . 53.6(3) y
C17 C18 C19 C20 . . . . 174.3(2) y
C18 C19 C20 C21 . . . . -19.4(3) y
C19 C20 C21 C25 . . . . 172.0(2) y
C19 C20 C21 C22 . . . . -6.0(4) y
C18 O8 C22 C21 . . . . 40.3(3) y
C18 O8 C22 C23 . . . . 164.80(19) y
C20 C21 C22 O8 . . . . -3.2(3) y
C25 C21 C22 O8 . . . . 178.7(2) y
C20 C21 C22 C23 . . . . -124.1(3) y
C25 C21 C22 C23 . . . . 57.9(3) y
O8 C22 C23 C24 . . . . -70.8(2) y
C21 C22 C23 C24 . . . . 54.1(3) y
